data_1545257
loop_
_publ_author_name
'Gim\'enez-Marqu\'es, M\'onica'
'Calvo Galve, N\'estor'
'Palomino, Miguel'
'Valencia, Susana'
'Rey, Fernando'
'Sastre, Germ\'an'
'Vit\'orica-Yrez\'abal, I\~nigo J.'
'Jim\'enez-Ruiz, M\'onica'
'Rodr\'iguez-Velamaz\'an, J. Alberto'
'Gonz\'alez, Miguel A.'
'Jord\'a, Jos\'e L.'
'Coronado, Eugenio'
'Espallargas, Guillermo M\'inguez'

_publ_section_title
;
 Gas confinement in compartmentalized coordination polymers for highly
 selective sorption
;
_journal_issue 4
_journal_name_full 'Chem. Sci.'
_journal_page_first 3109
_journal_paper_doi 10.1039/C6SC05122G
_journal_volume 8
_journal_year 2017
_chemical_formula_moiety 'C30 H30 Fe N24, 1.122(CO2), 2(Cl O4)'
_chemical_formula_structural 'Fe (C10 H10 N8)3, 2(ClO4) 1.122(CO2)'
_chemical_formula_sum 'C31.12 H30 Cl2 Fe N24 O10.24'
_chemical_formula_weight 1053.4
_space_group_crystal_system hexagonal
_space_group_IT_number 176
_space_group_name_Hall '-P 6c'
_space_group_name_H-M_alt 'P 63/m'
_audit_update_record
;
2016-04-12 deposited with the CCDC.
2017-02-13 downloaded from the CCDC.
;
_cell_angle_alpha 90
_cell_angle_beta 90
_cell_angle_gamma 120
_cell_formula_units_Z 2
_cell_length_a 10.55931(6)
_cell_length_b 10.55931(6)
_cell_length_c 23.6672(2)
_cell_measurement_temperature 298
_cell_volume 2285.33(3)
_computing_data_reduction 'Topas (Coelho, 2003)'
_computing_publication_material 'enCifer (Cambridge Crystallographic Data Centre, 2004)'
_computing_structure_refinement 'Topas (Coelho, 2003)'
_computing_structure_solution 'Topas (Coelho, 2003)'
_diffrn_ambient_temperature 298
_diffrn_detector_type '40 degrees Mythen'
_diffrn_measurement_device_type 'BEamline BL04, ALBA'
_diffrn_radiation_wavelength 0.799933
_diffrn_reflns_limit_h_max 7
_diffrn_reflns_limit_h_min 0
_diffrn_reflns_limit_k_max 7
_diffrn_reflns_limit_k_min 0
_diffrn_reflns_limit_l_max 19
_diffrn_reflns_limit_l_min 0
_diffrn_reflns_number 628
_diffrn_source synchrotron
_exptl_absorpt_coefficient_mu 0.527
_exptl_absorpt_correction_type none
_exptl_crystal_density_diffrn 1.4981(1)
_exptl_crystal_density_method 'not measured'
_exptl_crystal_F_000 1053.4
_exptl_crystal_preparation 'Magnetic properties'
_pd_block_diffractogram_id ccp_1_co2_6bar_fsum.xye
_pd_char_colour white
_pd_char_particle_morphology 'visual estimate, prisms'
_pd_instr_location ' Diamond Light Source'
_pd_meas_2theta_range_inc 0.003
_pd_meas_2theta_range_max 40.0
_pd_meas_2theta_range_min 3.0
_pd_meas_number_of_points 6850
_pd_meas_scan_method cont
_pd_prep_temperature 298
_pd_proc_ls_background_function
;
Chebyshev polynomial
;
_pd_proc_ls_pref_orient_corr
; 
A spherical harmonics-based preferred orientation correction 
was applied with Topas during the Rietveld refinement.
;
_pd_proc_ls_profile_function
;   
Fundamental parameters with axial divergence correction
;
_pd_proc_ls_prof_wR_expected 0.00982
_pd_spec_mounting '1 mm borosilicate capillary'
_pd_spec_mount_mode transmission
_pd_spec_shape cylinder
_pd_spec_size_axial 10
_pd_spec_size_equat 1
_refine_ls_extinction_method none
_refine_ls_goodness_of_fit_all 2.183
_refine_ls_hydrogen_treatment constr
_refine_ls_matrix_type sparse
_refine_ls_number_constraints 1
_refine_ls_number_parameters 62
_refine_ls_number_restraints 56
_refine_ls_weighting_details 1/\s(Y~obs~)^2^
_refine_ls_weighting_scheme sigma
_cod_data_source_file c6sc05122g3.cif
_cod_data_source_block ccp1_co2
_cod_depositor_comments
;
 Removed the underscore symbol ('_') from the value of the
 _space_group_name_Hall data item.
 
 Antanas Vaitkus,
 2019-03-01

The following automatic conversions were performed:

'_space_group_crystal_system' value 'Hexagonal' changed to
'hexagonal' according to
/usr/data/users/saulius/crontab/automatic-downloads/rss-feeds/RSC/lib/dictionaries/cif_core.dic
dictionary named 'cif_core.dic' version 2.4.2 from 2011-04-26.

Automatic conversion script
Id: cif_fix_values 4268 2015-11-12 08:31:59Z antanas 

 Adding full bibliography for 1545255--1545262.cif.
;
_cod_original_cell_volume 2285.33(4)
_cod_database_code 1545257
_pd_proc_ls_prof_r_wp_factor 0.02144
_pd_proc_ls_prof_r_wp_dash_factor 0.09705

loop_
_symmetry_equiv_pos_as_xyz
'-x, -y, -z'
'-x, -y, z+1/2'
'-x+y, -x, -z+1/2'
'-x+y, -x, z'
'-y, x-y, -z+1/2'
'-y, x-y, z'
'y, -x+y, -z'
'y, -x+y, z+1/2'
'x-y, x, -z'
'x-y, x, z+1/2'
'x, y, -z+1/2'
'x, y, z'

loop_
_atom_site_label
_atom_site_type_symbol
_atom_site_symmetry_multiplicity
_atom_site_fract_x
_atom_site_fract_y
_atom_site_fract_z
_atom_site_occupancy
_atom_site_B_iso_or_equiv
Fe1 Fe 0 1 1 0.5 1 3.478(96)
O1 O 0 0.802 0.4505 0.4954 1 10.65(23)
Cl1 Cl 0 0.6666667 0.3333333 0.5075 0.5930(54) 5.80(47)
O2 O 0 0.6666667 0.3333333 0.5655 0.5930(54) 5.80(47)
Cl1b Cl 0 0.6666667 0.3333333 0.4871 0.4070(54) 5.04(71)
O2b O 0 0.6666667 0.3333333 0.4284 0.4070(54) 5.04(71)
N1 N 0 0.95445 0.81195 0.55218 1 5.455(98)
C2 C 0 1.0339 0.7515 0.562 1 5.455(98)
H2 H 0 1.13437 0.777224 0.539852 1 6.55(12)
N3 N 0 0.9733 0.6528 0.6027 1 5.455(98)
N4 N 0 0.8471 0.6465 0.6184 1 5.455(98)
N5 N 0 0.8391 0.7484 0.5887 1 5.455(98)
C6 C 0 1.0125 0.548 0.6262 1 5.455(98)
H6A H 0 1.11982 0.57411 0.61049 1 6.55(12)
H6B H 0 0.933757 0.438291 0.611823 1 6.55(12)
C7 C 0 1.0152 0.5501 0.6909 1 5.455(98)
C8 C 0 1.1143 0.6718 0.7201 1 5.455(98)
H8 H 0 1.19327 0.768865 0.69716 1 6.55(12)
C9 C 0 0.9163 0.4277 0.7208 1 5.455(98)
H9 H 0 0.837515 0.330113 0.698076 1 6.55(12)
O1S O 0 0.123155 -0.02252587 0.1889301 0.1872(12) 8
C1S C 0 0.07618873 0.04246368 0.2116206 0.1872(12) 8
O2S O 0 0.02922247 0.1074532 0.234311 0.1872(12) 8

loop_
_atom_type_symbol
_atom_type_description
_atom_type_scat_dispersion_real
_atom_type_scat_dispersion_imag
_atom_type_scat_source
C C 0.003 0.002 'International Tables Vol C Tables 4.2.6.8 and 6.1.1.4'
H H 0.0000 0.0000 'International Tables Vol C Tables 4.2.6.8 and 6.1.1.4'
N N 0.006 0.003 'International Tables Vol C Tables 4.2.6.8 and 6.1.1.4'
Cl Cl 0.1484 0.1585 'International Tables Vol C Tables 4.2.6.8 and 6.1.1.4'
Fe Fe 0.346 0.844 'International Tables Vol C Tables 4.2.6.8 and 6.1.1.4'
O O 0.011 0.006 'International Tables Vol C Tables 4.2.6.8 and 6.1.1.4'

loop_
_geom_angle_atom_site_label_1
_geom_angle_atom_site_label_2
_geom_angle_atom_site_label_3
_geom_angle
_geom_angle_site_symmetry_3
_geom_angle_publ_flag
N1 Fe1 N1 91.02 3_555 no
N1 Fe1 N1 180.00 7_555 no
N1 Fe1 N1 88.98 9_555 no
Fe1 N1 N5 122.90 . no
Fe1 N1 C2 130.12 . no
N5 N1 C2 106.31 . no
N4 N3 C2 108.35 . no
N4 N3 C6 120.00 . no
C2 N3 C6 131.27 . no
N3 N4 N5 106.02 . no
N1 N5 N4 109.40 . no
N1 C2 N3 109.79 . no
N3 C6 C7 112.17 . no
C6 C7 C8 121.17 . no
C6 C7 C9 119.88 . no
C8 C7 C9 118.95 . no
C7 C8 C8 120.27 10_556 no
C7 C9 C9 120.78 10_556 no
N1 C2 H2 125 . no
N3 C2 H2 125 . no
N3 C6 H6A 109 . no
N3 C6 H6B 109 . no
C7 C6 H6A 109 . no
C7 C6 H6B 109 . no
H6A C6 H6B 108 . no
C7 C8 H8 120 . no
H8 C8 C8 120 10_555 no
C7 C9 H9 120 . no
H9 C9 C9 120 10_555 no
O1S C1S O2S 179.98 . no
O1 Cl1 O2 102.03 . no
O1 Cl1 O1 115.77 3_655 no
O1 Cl1B O2B 98.32 . no
O1 Cl1B O1 117.94 3_655 no

loop_
_geom_bond_atom_site_label_1
_geom_bond_atom_site_label_2
_geom_bond_distance
_geom_bond_publ_flag
Fe1 N1 2.1781(1) no
N1 N5 1.3651(1) no
N1 C2 1.3041(1) no
N3 N4 1.3526(1) no
N3 C2 1.3254(1) no
N3 C6 1.4708(1) no
N4 N5 1.3228(1)) no
C6 C7 1.5315(1) no
C7 C8 1.3709(1) no
C7 C9 1.3828(1) no
C2 H2 1.09 no
C6 H6A 1.09 no
C6 H6B 1.09 no
C8 H8 1.09 no
C9 H9 1.09 no
O1S C1S 1.160 no
O2S C1S 1.160 no
Cl1 O1 1.3736(1) no
Cl1 O2 1.3727(1) no
Cl1B O1 1.3577(1) no
Cl1B O2B 1.3893(1) no

loop_
_geom_torsion_atom_site_label_1
_geom_torsion_atom_site_label_2
_geom_torsion_atom_site_label_3
_geom_torsion_atom_site_label_4
_geom_torsion
_geom_torsion_site_symmetry_1
_geom_torsion_site_symmetry_3
_geom_torsion_site_symmetry_4
_geom_torsion_publ_flag
N1 Fe1 N1 N5 107.47 3_555 . . no
N1 Fe1 N1 C2 -61.76 3_555 . . no
N1 Fe1 N1 N5 16.43 5_555 . . no
N1 Fe1 N1 C2 -152.80 5_555 . . no
N1 Fe1 N1 N5 -72.53 9_555 . . no
N1 Fe1 N1 C2 118.24 9_555 . . no
N1 Fe1 N1 N5 -163.57 11_555 . . no
N1 Fe1 N1 C2 27.20 11_555 . . no
Fe1 N1 N5 N4 -173.98 . . . no
C2 N1 N5 N4 -2.54 . . . no
Fe1 N1 C2 N3 170.89 . . . no
N5 N1 C2 N3 0.30 . . . no
C2 N3 N4 N5 -3.48 . . . no
C6 N3 N4 N5 -177.18 . . . no
N4 N3 C2 N1 1.99 . . . no
C6 N3 C2 N1 174.72 . . . no
N4 N3 C6 C7 -55.68 . . . no
C2 N3 C6 C7 132.27 . . . no
N3 N4 N5 N1 3.69 . . . no
N3 C6 C7 C8 -64.60 . . . no
N3 C6 C7 C9 115.34 . . . no
C6 C7 C8 C8 179.57 . . 10_555 no
C9 C7 C8 C8 -0.36 . . 10_555 no
C6 C7 C9 C9 -179.57 . . 10_555 no
C8 C7 C9 C9 0.36 . . 10_555 no
Fe1 N1 C2 H2 -10 . . . no
N5 N1 C2 H2 180 . . . no
N4 N3 C2 H2 -177 . . . no
C6 N3 C2 H2 -5 . . . no
N4 N3 C6 H6A -177 . . . no
N4 N3 C6 H6B 65 . . . no
C2 N3 C6 H6A 11 . . . no
C2 N3 C6 H6B -107 . . . no
H6A C6 C7 C8 57 . . . no
H6A C6 C7 C9 -123 . . . no
H6B C6 C7 C8 174 . . . no
H6B C6 C7 C9 -6 . . . no
C6 C7 C8 H8 0 . . . no
C9 C7 C8 H8 180 . . . no
C6 C7 C9 H9 0 . . . no
C8 C7 C9 H9 -180 . . . no
C7 C8 C8 H8 -180 . 10_555 10_555 no
C7 C9 C9 H9 -180 . 10_555 10_555 no
